data_7020816
loop_
_publ_author_name
'Hussain, Akhtar'
'Somyajit, Kumar'
'Banik, Bhabatosh'
'Banerjee, Samya'
'Nagaraju, Ganesh'
'Chakravarty, Akhil R.'

_publ_section_title
;
 Enhancing the photocytotoxic potential of curcumin on terpyridyl
 lanthanide(III) complex formation.
;
_journal_issue 1
_journal_name_full 'Dalton transactions (Cambridge, England : 2003)'
_journal_page_first 182
_journal_page_last 195
_journal_paper_doi 10.1039/c2dt32042h
_journal_volume 42
_journal_year 2013
_chemical_formula_moiety 'C42 H36 La N5 O13'
_chemical_formula_sum 'C42 H36 La N5 O13'
_chemical_formula_weight 957.67
_chemical_name_systematic
;
?
;
_space_group_IT_number 2
_symmetry_cell_setting triclinic
_symmetry_space_group_name_Hall '-P 1'
_symmetry_space_group_name_H-M 'P -1'
_atom_sites_solution_hydrogens geom
_atom_sites_solution_primary direct
_atom_sites_solution_secondary difmap
_audit_creation_method SHELXL-97
_cell_angle_alpha 86.953(5)
_cell_angle_beta 89.168(5)
_cell_angle_gamma 79.358(5)
_cell_formula_units_Z 2
_cell_length_a 10.7473(6)
_cell_length_b 12.5084(8)
_cell_length_c 15.0670(9)
_cell_measurement_temperature 293(2)
_cell_volume 1987.8(2)
_computing_cell_refinement 'Bruker Smart'
_computing_data_collection 'Bruker Smart'
_computing_data_reduction 'Bruker Saint'
_computing_molecular_graphics 'Ortep-3 for Windows (Farrugia, 1997)'
_computing_publication_material 'WinGX publication routines (Farrugia, 1999)'
_computing_structure_refinement 'SHELXL-97 (Sheldrick, 2008)'
_computing_structure_solution 'SHELXL-97 (Sheldrick, 1997)'
_diffrn_ambient_temperature 293(2)
_diffrn_detector_area_resol_mean 0.3
_diffrn_measured_fraction_theta_full 0.999
_diffrn_measured_fraction_theta_max 0.999
_diffrn_measurement_device_type 'Bruker Smart CCD Area Detector'
_diffrn_measurement_method 'omega scans'
_diffrn_radiation_monochromator graphite
_diffrn_radiation_source 'fine-focus sealed tube'
_diffrn_radiation_type MoK\a
_diffrn_radiation_wavelength 0.71073
_diffrn_reflns_av_R_equivalents 0.1366
_diffrn_reflns_av_sigmaI/netI 0.1090
_diffrn_reflns_limit_h_max 12
_diffrn_reflns_limit_h_min -12
_diffrn_reflns_limit_k_max 14
_diffrn_reflns_limit_k_min -14
_diffrn_reflns_limit_l_max 17
_diffrn_reflns_limit_l_min -17
_diffrn_reflns_number 29817
_diffrn_reflns_theta_full 25.00
_diffrn_reflns_theta_max 25.00
_diffrn_reflns_theta_min 2.36
_exptl_absorpt_coefficient_mu 1.150
_exptl_absorpt_correction_T_max 0.8027
_exptl_absorpt_correction_T_min 0.8027
_exptl_absorpt_correction_type empirical
_exptl_crystal_colour Green
_exptl_crystal_density_diffrn 1.600
_exptl_crystal_density_method 'not measured'
_exptl_crystal_description Block
_exptl_crystal_F_000 968
_exptl_crystal_size_max 0.20
_exptl_crystal_size_mid 0.20
_exptl_crystal_size_min 0.20
_refine_diff_density_max 0.595
_refine_diff_density_min -0.681
_refine_diff_density_rms 0.112
_refine_ls_extinction_method none
_refine_ls_goodness_of_fit_ref 1.034
_refine_ls_hydrogen_treatment constr
_refine_ls_matrix_type full
_refine_ls_number_parameters 550
_refine_ls_number_reflns 6983
_refine_ls_number_restraints 0
_refine_ls_restrained_S_all 1.034
_refine_ls_R_factor_all 0.0870
_refine_ls_R_factor_gt 0.0582
_refine_ls_shift/su_max 0.000
_refine_ls_shift/su_mean 0.000
_refine_ls_structure_factor_coef Fsqd
_refine_ls_weighting_details 'calc w=1/[\s^2^(Fo^2^)+(0.0473P)^2^+0.0000P] where P=(Fo^2^+2Fc^2^)/3'
_refine_ls_weighting_scheme calc
_refine_ls_wR_factor_gt 0.1213
_refine_ls_wR_factor_ref 0.1430
_reflns_number_gt 4980
_reflns_number_total 6983
_reflns_threshold_expression >2\s(I)
_cod_data_source_file c2dt32042h.txt
_cod_data_source_block ARCakhdt_1
_cod_depositor_comments
;
The following automatic conversions were performed:

'_symmetry_cell_setting' value 'Triclinic' changed to 'triclinic'
according to /home/saulius/struct/CIF-dictionaries/cif_core.dic
dictionary named 'cif_core.dic' version 2.4.2 from 2011-04-26.

Automatic conversion script
Id: cif_fix_values 1891 2012-01-12 08:04:46Z andrius 
;
_cod_database_code 7020816

loop_
_symmetry_equiv_pos_as_xyz
'x, y, z'
'-x, -y, -z'

loop_
_atom_site_label
_atom_site_type_symbol
_atom_site_fract_x
_atom_site_fract_y
_atom_site_fract_z
_atom_site_U_iso_or_equiv
_atom_site_adp_type
_atom_site_occupancy
_atom_site_symmetry_multiplicity
_atom_site_calc_flag
_atom_site_refinement_flags
La1 La 0.28179(3) 0.31461(3) 0.21637(2) 0.04103(16) Uani 1 1 d .
O1 O 0.1606(4) 0.2275(4) 0.1195(3) 0.0502(12) Uani 1 1 d .
O9 O -0.3338(4) 0.2135(4) -0.3048(3) 0.0588(13) Uani 1 1 d .
H09 H -0.3848 0.1734 -0.2931 0.088 Uiso 1 1 calc R
O3 O 0.4505(5) 0.2623(4) 0.0898(3) 0.0611(13) Uani 1 1 d .
O2 O 0.2293(4) 0.1577(4) 0.2979(3) 0.0535(13) Uani 1 1 d .
O11 O 0.1734(4) -0.2957(4) 0.7229(3) 0.0600(13) Uani 1 1 d .
H011 H 0.1267 -0.3384 0.7122 0.090 Uiso 1 1 calc R
O12 O 0.0369(5) -0.3085(4) 0.5787(3) 0.0773(17) Uani 1 1 d .
O5 O 0.4887(5) 0.1682(4) 0.2126(3) 0.0669(14) Uani 1 1 d .
N2 N 0.4278(4) 0.4681(4) 0.2140(3) 0.0349(12) Uani 1 1 d .
O6 O 0.0431(4) 0.4044(4) 0.2326(3) 0.0606(13) Uani 1 1 d .
C14 C 0.5838(6) 0.6268(5) 0.2089(4) 0.0400(15) Uani 1 1 d .
C17 C 0.3367(5) 0.5357(5) 0.0718(3) 0.0330(14) Uani 1 1 d .
N3 N 0.2570(5) 0.4638(4) 0.0848(3) 0.0447(14) Uani 1 1 d .
N1 N 0.4278(5) 0.3254(4) 0.3559(3) 0.0462(14) Uani 1 1 d .
O10 O -0.3652(5) 0.0919(4) -0.1618(3) 0.0675(15) Uani 1 1 d .
O8 O 0.1667(5) 0.4611(4) 0.3221(3) 0.0650(14) Uani 1 1 d .
C5 C 0.5077(6) 0.3965(5) 0.3595(4) 0.0400(15) Uani 1 1 d .
C42 C -0.0350(10) -0.3206(8) 0.5036(5) 0.118(4) Uani 1 1 d .
H42A H -0.0779 -0.3809 0.5148 0.177 Uiso 1 1 calc R
H42B H 0.0201 -0.3340 0.4531 0.177 Uiso 1 1 calc R
H42C H -0.0962 -0.2552 0.4919 0.177 Uiso 1 1 calc R
C13 C 0.6595(6) 0.7154(5) 0.2085(4) 0.0398(15) Uani 1 1 d .
C16 C 0.4266(5) 0.5406(4) 0.1453(3) 0.0323(13) Uani 1 1 d .
C36 C 0.1844(6) -0.0753(5) 0.5086(4) 0.0391(15) Uani 1 1 d .
C39 C 0.1746(6) -0.2231(5) 0.6518(4) 0.0452(16) Uani 1 1 d .
C6 C 0.5094(6) 0.4722(5) 0.2809(4) 0.0397(15) Uani 1 1 d .
C34 C 0.1315(5) 0.0191(5) 0.3584(3) 0.0403(15) Uani 1 1 d .
H34 H 0.0721 -0.0249 0.3500 0.048 Uiso 1 1 calc R
C31 C 0.0818(6) 0.1633(5) 0.1336(4) 0.0406(15) Uani 1 1 d .
O4 O 0.6305(5) 0.1504(5) 0.1086(4) 0.0777(16) Uani 1 1 d .
C30 C -0.0073(6) 0.1543(5) 0.0622(4) 0.0473(17) Uani 1 1 d .
H30 H -0.0656 0.1087 0.0731 0.057 Uiso 1 1 calc R
C21 C 0.1760(6) 0.4581(5) 0.0192(4) 0.0511(18) Uani 1 1 d .
H21 H 0.1202 0.4098 0.0279 0.061 Uiso 1 1 calc R
C28 C -0.0946(6) 0.2077(5) -0.0909(4) 0.0420(16) Uani 1 1 d .
C7 C 0.5877(6) 0.5503(5) 0.2780(4) 0.0415(16) Uani 1 1 d .
H7 H 0.6439 0.5503 0.3243 0.050 Uiso 1 1 calc R
O7 O -0.0339(6) 0.5328(5) 0.3197(4) 0.0874(18) Uani 1 1 d .
C3 C 0.5732(7) 0.3248(6) 0.5042(4) 0.059(2) Uani 1 1 d .
H3 H 0.6224 0.3249 0.5544 0.070 Uiso 1 1 calc R
C35 C 0.1925(6) 0.0031(5) 0.4343(4) 0.0428(16) Uani 1 1 d .
H35 H 0.2501 0.0490 0.4420 0.051 Uiso 1 1 calc R
C27 C -0.1887(6) 0.1467(5) -0.0880(4) 0.0419(16) Uani 1 1 d .
H27 H -0.1986 0.1038 -0.0369 0.050 Uiso 1 1 calc R
C41 C 0.1063(6) -0.2272(5) 0.5754(4) 0.0409(15) Uani 1 1 d .
C29 C -0.0099(6) 0.2066(5) -0.0161(4) 0.0442(16) Uani 1 1 d .
H29 H 0.0518 0.2493 -0.0251 0.053 Uiso 1 1 calc R
C8 C 0.7168(6) 0.7368(6) 0.2861(5) 0.060(2) Uani 1 1 d .
H8 H 0.7125 0.6928 0.3374 0.072 Uiso 1 1 calc R
C33 C 0.1460(5) 0.0973(5) 0.2865(3) 0.0359(14) Uani 1 1 d .
C1 C 0.4219(7) 0.2564(6) 0.4251(4) 0.061(2) Uani 1 1 d .
H1 H 0.3662 0.2080 0.4221 0.073 Uiso 1 1 calc R
C40 C 0.1118(6) -0.1558(5) 0.5048(4) 0.0437(16) Uani 1 1 d .
H40 H 0.0665 -0.1610 0.4535 0.052 Uiso 1 1 calc R
N4 N 0.5259(6) 0.1920(5) 0.1359(4) 0.0520(15) Uani 1 1 d .
C37 C 0.2546(6) -0.0736(6) 0.5845(4) 0.0545(19) Uani 1 1 d .
H37 H 0.3074 -0.0227 0.5872 0.065 Uiso 1 1 calc R
C18 C 0.3316(6) 0.6016(5) -0.0060(4) 0.0410(15) Uani 1 1 d .
H18 H 0.3845 0.6524 -0.0134 0.049 Uiso 1 1 calc R
C38 C 0.2483(6) -0.1449(6) 0.6557(4) 0.0526(18) Uani 1 1 d .
H38 H 0.2940 -0.1404 0.7069 0.063 Uiso 1 1 calc R
C24 C -0.2546(6) 0.2110(5) -0.2341(4) 0.0456(16) Uani 1 1 d .
C4 C 0.5817(7) 0.3971(5) 0.4344(4) 0.0522(18) Uani 1 1 d .
H4 H 0.6364 0.4463 0.4369 0.063 Uiso 1 1 calc R
C12 C 0.6732(6) 0.7786(5) 0.1325(5) 0.0563(19) Uani 1 1 d .
H12 H 0.6397 0.7625 0.0793 0.068 Uiso 1 1 calc R
C20 C 0.1695(6) 0.5180(5) -0.0594(4) 0.0518(18) Uani 1 1 d .
H20 H 0.1130 0.5090 -0.1034 0.062 Uiso 1 1 calc R
C26 C -0.0845(7) 0.2709(5) -0.1677(4) 0.0536(18) Uani 1 1 d .
H26 H -0.0217 0.3131 -0.1711 0.064 Uiso 1 1 calc R
C2 C 0.4926(7) 0.2517(6) 0.5010(4) 0.059(2) Uani 1 1 d .
H2 H 0.4862 0.2015 0.5478 0.071 Uiso 1 1 calc R
N5 N 0.0549(6) 0.4689(5) 0.2928(4) 0.0577(16) Uani 1 1 d .
C19 C 0.2478(6) 0.5910(5) -0.0717(4) 0.0479(17) Uani 1 1 d .
H19 H 0.2449 0.6338 -0.1243 0.058 Uiso 1 1 calc R
C15 C 0.4987(5) 0.6219(5) 0.1411(4) 0.0405(15) Uani 1 1 d .
H15 H 0.4903 0.6728 0.0933 0.049 Uiso 1 1 calc R
C11 C 0.7359(7) 0.8656(6) 0.1342(5) 0.067(2) Uani 1 1 d .
H11 H 0.7420 0.9093 0.0830 0.080 Uiso 1 1 calc R
C32 C 0.0735(6) 0.1005(5) 0.2119(4) 0.0443(16) Uani 1 1 d .
H32 H 0.0126 0.0563 0.2137 0.053 Uiso 1 1 calc R
C25 C -0.1626(7) 0.2741(5) -0.2390(4) 0.0519(18) Uani 1 1 d .
H25 H -0.1537 0.3180 -0.2896 0.062 Uiso 1 1 calc R
C22 C -0.3888(7) 0.0248(6) -0.0869(4) 0.067(2) Uani 1 1 d .
H22A H -0.4598 -0.0088 -0.0987 0.101 Uiso 1 1 calc R
H22B H -0.4071 0.0684 -0.0361 0.101 Uiso 1 1 calc R
H22C H -0.3155 -0.0305 -0.0751 0.101 Uiso 1 1 calc R
C23 C -0.2680(6) 0.1473(5) -0.1579(4) 0.0443(16) Uani 1 1 d .
C9 C 0.7807(7) 0.8241(6) 0.2871(6) 0.071(2) Uani 1 1 d .
H9 H 0.8175 0.8391 0.3394 0.085 Uiso 1 1 calc R
C10 C 0.7894(7) 0.8870(6) 0.2123(6) 0.068(2) Uani 1 1 d .
H10 H 0.8318 0.9453 0.2136 0.081 Uiso 1 1 calc R
OW1 O -0.4749(5) 0.0393(4) -0.3296(3) 0.0775(16) Uani 1 1 d .

loop_
_atom_site_aniso_label
_atom_site_aniso_U_11
_atom_site_aniso_U_22
_atom_site_aniso_U_33
_atom_site_aniso_U_23
_atom_site_aniso_U_13
_atom_site_aniso_U_12
La1 0.0466(3) 0.0445(3) 0.0356(2) 0.01192(17) -0.00971(17) -0.02099(19)
O1 0.059(3) 0.057(3) 0.042(2) 0.011(2) -0.009(2) -0.036(3)
O9 0.073(3) 0.068(3) 0.033(2) 0.012(2) -0.017(2) -0.010(3)
O3 0.063(3) 0.073(4) 0.046(3) 0.017(3) -0.001(2) -0.016(3)
O2 0.065(3) 0.059(3) 0.043(3) 0.015(2) -0.012(2) -0.032(3)
O11 0.065(3) 0.069(3) 0.045(3) 0.025(2) -0.011(2) -0.017(3)
O12 0.108(4) 0.083(4) 0.054(3) 0.027(3) -0.025(3) -0.058(4)
O5 0.063(3) 0.083(4) 0.048(3) 0.020(3) -0.003(3) -0.002(3)
N2 0.038(3) 0.034(3) 0.033(3) 0.005(2) -0.007(2) -0.010(2)
O6 0.056(3) 0.074(4) 0.053(3) 0.002(3) -0.011(2) -0.017(3)
C14 0.045(4) 0.040(4) 0.037(3) 0.001(3) -0.004(3) -0.014(3)
C17 0.036(3) 0.036(3) 0.027(3) 0.003(3) -0.007(3) -0.006(3)
N3 0.044(3) 0.053(4) 0.040(3) 0.014(2) -0.017(3) -0.019(3)
N1 0.060(4) 0.046(3) 0.034(3) 0.011(2) -0.009(3) -0.016(3)
O10 0.077(4) 0.087(4) 0.049(3) 0.011(3) -0.013(3) -0.044(3)
O8 0.063(4) 0.068(4) 0.068(3) -0.007(3) -0.002(3) -0.022(3)
C5 0.051(4) 0.032(4) 0.038(3) 0.001(3) -0.014(3) -0.009(3)
C42 0.194(11) 0.132(9) 0.057(5) 0.031(5) -0.039(6) -0.112(9)
C13 0.037(4) 0.033(4) 0.050(4) -0.003(3) -0.001(3) -0.008(3)
C16 0.037(3) 0.029(3) 0.030(3) 0.003(2) -0.004(3) -0.005(3)
C36 0.036(4) 0.040(4) 0.041(4) 0.006(3) -0.001(3) -0.005(3)
C39 0.049(4) 0.048(4) 0.035(4) 0.011(3) -0.003(3) -0.004(3)
C6 0.043(4) 0.035(4) 0.040(4) 0.001(3) -0.002(3) -0.004(3)
C34 0.038(4) 0.058(4) 0.021(3) -0.001(3) -0.008(3) 0.002(3)
C31 0.041(4) 0.046(4) 0.037(3) -0.002(3) -0.007(3) -0.012(3)
O4 0.065(4) 0.086(4) 0.080(4) -0.012(3) 0.014(3) -0.006(3)
C30 0.051(4) 0.052(4) 0.044(4) 0.008(3) -0.010(3) -0.025(3)
C21 0.049(4) 0.051(4) 0.058(4) 0.019(3) -0.022(3) -0.024(4)
C28 0.048(4) 0.047(4) 0.034(3) 0.002(3) -0.009(3) -0.017(3)
C7 0.049(4) 0.045(4) 0.033(3) 0.002(3) -0.012(3) -0.017(3)
O7 0.078(4) 0.080(4) 0.099(5) -0.008(4) 0.017(3) 0.000(4)
C3 0.080(5) 0.064(5) 0.032(4) 0.009(3) -0.022(4) -0.016(4)
C35 0.041(4) 0.035(4) 0.054(4) 0.004(3) 0.008(3) -0.014(3)
C27 0.050(4) 0.048(4) 0.029(3) 0.010(3) -0.002(3) -0.015(3)
C41 0.045(4) 0.044(4) 0.036(3) 0.011(3) -0.006(3) -0.015(3)
C29 0.045(4) 0.045(4) 0.047(4) 0.000(3) 0.001(3) -0.020(3)
C8 0.059(5) 0.071(5) 0.057(4) 0.005(4) -0.013(4) -0.033(4)
C33 0.038(4) 0.043(4) 0.028(3) 0.011(3) 0.001(3) -0.013(3)
C1 0.084(6) 0.065(5) 0.042(4) 0.022(3) -0.027(4) -0.038(4)
C40 0.051(4) 0.048(4) 0.034(3) 0.013(3) -0.011(3) -0.016(3)
N4 0.054(4) 0.055(4) 0.052(4) -0.004(3) -0.002(3) -0.021(3)
C37 0.055(5) 0.059(5) 0.054(4) 0.008(4) -0.011(4) -0.023(4)
C18 0.048(4) 0.044(4) 0.031(3) 0.007(3) 0.002(3) -0.012(3)
C38 0.054(4) 0.064(5) 0.040(4) 0.009(3) -0.014(3) -0.014(4)
C24 0.050(4) 0.050(4) 0.034(4) -0.001(3) -0.004(3) -0.003(3)
C4 0.068(5) 0.053(4) 0.040(4) 0.006(3) -0.023(3) -0.022(4)
C12 0.057(5) 0.052(5) 0.065(5) 0.012(4) -0.015(4) -0.027(4)
C20 0.055(4) 0.053(5) 0.048(4) 0.006(3) -0.020(3) -0.012(4)
C26 0.068(5) 0.047(4) 0.049(4) 0.006(3) -0.004(4) -0.022(4)
C2 0.081(6) 0.056(5) 0.038(4) 0.019(3) -0.010(4) -0.013(4)
N5 0.059(5) 0.058(4) 0.054(4) 0.014(3) 0.002(3) -0.010(4)
C19 0.054(4) 0.053(4) 0.033(3) 0.015(3) -0.004(3) -0.006(4)
C15 0.040(4) 0.036(4) 0.046(4) 0.006(3) 0.001(3) -0.010(3)
C11 0.069(5) 0.059(5) 0.076(5) 0.012(4) -0.008(4) -0.025(4)
C32 0.036(4) 0.055(4) 0.046(4) 0.006(3) -0.004(3) -0.020(3)
C25 0.076(5) 0.047(4) 0.035(4) 0.013(3) 0.000(3) -0.022(4)
C22 0.072(5) 0.080(6) 0.057(5) 0.014(4) -0.011(4) -0.038(5)
C23 0.050(4) 0.049(4) 0.035(4) 0.003(3) -0.004(3) -0.012(3)
C9 0.073(6) 0.067(6) 0.081(6) -0.006(4) -0.015(5) -0.033(5)
C10 0.050(5) 0.062(5) 0.098(6) 0.003(5) -0.004(4) -0.028(4)
OW1 0.080(4) 0.088(4) 0.069(3) 0.011(3) -0.017(3) -0.029(3)

loop_
_atom_type_symbol
_atom_type_description
_atom_type_scat_dispersion_real
_atom_type_scat_dispersion_imag
_atom_type_scat_source
C C 0.0033 0.0016 'International Tables Vol C Tables 4.2.6.8 and 6.1.1.4'
H H 0.0000 0.0000 'International Tables Vol C Tables 4.2.6.8 and 6.1.1.4'
N N 0.0061 0.0033 'International Tables Vol C Tables 4.2.6.8 and 6.1.1.4'
O O 0.0106 0.0060 'International Tables Vol C Tables 4.2.6.8 and 6.1.1.4'
La La -0.2871 2.4523 'International Tables Vol C Tables 4.2.6.8 and 6.1.1.4'

loop_
_geom_angle_atom_site_label_1
_geom_angle_atom_site_label_2
_geom_angle_atom_site_label_3
_geom_angle
O1 La1 O2 72.55(13)
O1 La1 O5 96.66(16)
O2 La1 O5 75.44(16)
O1 La1 O8 120.01(15)
O2 La1 O8 97.00(15)
O5 La1 O8 138.82(15)
O1 La1 O6 71.86(15)
O2 La1 O6 86.78(15)
O5 La1 O6 161.23(15)
O8 La1 O6 48.33(14)
O1 La1 N3 82.49(14)
O2 La1 N3 154.10(14)
O5 La1 N3 115.14(16)
O8 La1 N3 89.40(16)
O6 La1 N3 78.82(15)
O1 La1 O3 80.12(14)
O2 La1 O3 112.82(16)
O5 La1 O3 48.20(14)
O8 La1 O3 148.55(15)
O6 La1 O3 139.07(15)
N3 La1 O3 68.27(16)
O1 La1 N1 155.30(15)
O2 La1 N1 84.19(14)
O5 La1 N1 68.85(16)
O8 La1 N1 70.14(16)
O6 La1 N1 115.88(16)
N3 La1 N1 121.45(14)
O3 La1 N1 102.09(15)
O1 La1 N2 141.23(13)
O2 La1 N2 144.85(13)
O5 La1 N2 88.13(15)
O8 La1 N2 75.12(14)
O6 La1 N2 110.19(15)
N3 La1 N2 61.04(13)
O3 La1 N2 74.70(14)
N1 La1 N2 60.80(14)
O1 La1 N4 89.85(15)
O2 La1 N4 95.20(16)
O5 La1 N4 24.00(14)
O8 La1 N4 149.95(14)
O6 La1 N4 160.15(15)
N3 La1 N4 91.48(17)
O3 La1 N4 24.30(13)
N1 La1 N4 83.96(16)
N2 La1 N4 79.11(14)
O1 La1 N5 95.97(17)
O2 La1 N5 92.81(16)
O5 La1 N5 159.24(15)
O8 La1 N5 24.20(14)
O6 La1 N5 24.15(14)
N3 La1 N5 82.82(16)
O3 La1 N5 151.08(15)
N1 La1 N5 93.31(17)
N2 La1 N5 92.27(16)
N4 La1 N5 171.23(15)
C31 O1 La1 133.1(4)
N4 O3 La1 96.7(4)
C33 O2 La1 133.3(3)
C41 O12 C42 118.3(5)
N4 O5 La1 98.3(4)
C16 N2 C6 117.3(5)
C16 N2 La1 121.5(3)
C6 N2 La1 121.2(4)
N5 O6 La1 98.3(4)
C7 C14 C15 116.3(5)
C7 C14 C13 122.3(5)
C15 C14 C13 121.2(5)
N3 C17 C18 120.7(5)
N3 C17 C16 116.3(5)
C18 C17 C16 122.9(5)
C21 N3 C17 117.1(5)
C21 N3 La1 118.8(4)
C17 N3 La1 123.1(3)
C1 N1 C5 118.4(5)
C1 N1 La1 118.0(4)
C5 N1 La1 123.6(4)
C23 O10 C22 118.5(5)
N5 O8 La1 98.3(4)
N1 C5 C4 120.4(5)
N1 C5 C6 116.1(5)
C4 C5 C6 123.4(5)
C12 C13 C8 118.5(6)
C12 C13 C14 121.4(5)
C8 C13 C14 120.1(6)
N2 C16 C15 123.8(5)
N2 C16 C17 117.1(5)
C15 C16 C17 119.0(5)
C37 C36 C40 117.8(5)
C37 C36 C35 119.9(5)
C40 C36 C35 122.2(5)
O11 C39 C38 118.8(5)
O11 C39 C41 122.4(6)
C38 C39 C41 118.8(6)
N2 C6 C7 120.9(5)
N2 C6 C5 118.1(5)
C7 C6 C5 120.9(5)
C35 C34 C33 127.4(6)
O1 C31 C32 124.9(5)
O1 C31 C30 118.1(5)
C32 C31 C30 117.0(5)
C29 C30 C31 124.4(6)
N3 C21 C20 124.7(6)
C27 C28 C26 117.0(5)
C27 C28 C29 121.5(5)
C26 C28 C29 121.4(5)
C14 C7 C6 121.9(5)
C4 C3 C2 120.6(6)
C34 C35 C36 130.3(6)
C23 C27 C28 121.7(5)
C40 C41 O12 125.0(5)
C40 C41 C39 121.2(5)
O12 C41 C39 113.8(5)
C30 C29 C28 129.9(6)
C13 C8 C9 120.0(7)
O2 C33 C32 125.2(5)
O2 C33 C34 116.3(5)
C32 C33 C34 118.4(5)
N1 C1 C2 124.4(6)
C41 C40 C36 120.5(5)
O4 N4 O5 121.3(6)
O4 N4 O3 122.4(6)
O5 N4 O3 116.4(6)
O4 N4 La1 172.9(4)
O5 N4 La1 57.7(4)
O3 N4 La1 59.0(3)
C38 C37 C36 121.5(6)
C19 C18 C17 119.6(5)
C37 C38 C39 120.1(6)
O9 C24 C25 119.1(6)
O9 C24 C23 120.7(6)
C25 C24 C23 120.2(6)
C3 C4 C5 119.4(6)
C13 C12 C11 121.0(6)
C19 C20 C21 118.0(6)
C25 C26 C28 122.9(6)
C3 C2 C1 116.7(6)
O7 N5 O6 122.1(7)
O7 N5 O8 122.9(7)
O6 N5 O8 115.0(6)
O7 N5 La1 177.1(5)
O6 N5 La1 57.6(4)
O8 N5 La1 57.5(4)
C20 C19 C18 119.7(6)
C16 C15 C14 119.6(5)
C10 C11 C12 119.5(7)
C33 C32 C31 126.5(5)
C26 C25 C24 118.4(6)
O10 C23 C27 126.7(6)
O10 C23 C24 113.5(5)
C27 C23 C24 119.7(6)
C10 C9 C8 120.3(7)
C9 C10 C11 120.6(7)

loop_
_geom_bond_atom_site_label_1
_geom_bond_atom_site_label_2
_geom_bond_distance
La1 O1 2.400(4)
La1 O2 2.410(4)
La1 O5 2.609(5)
La1 O8 2.615(5)
La1 O6 2.617(5)
La1 N3 2.631(5)
La1 O3 2.636(5)
La1 N1 2.665(5)
La1 N2 2.694(4)
La1 N4 3.053(7)
La1 N5 3.068(7)
O1 C31 1.279(6)
O9 C24 1.369(7)
O3 N4 1.265(7)
O2 C33 1.292(6)
O11 C39 1.368(7)
O12 C41 1.367(7)
O12 C42 1.409(8)
O5 N4 1.255(7)
N2 C16 1.338(7)
N2 C6 1.354(7)
O6 N5 1.269(7)
C14 C7 1.372(8)
C14 C15 1.391(7)
C14 C13 1.491(7)
C17 N3 1.357(7)
C17 C18 1.391(7)
C17 C16 1.491(7)
N3 C21 1.340(7)
N1 C1 1.326(7)
N1 C5 1.350(7)
O10 C23 1.360(7)
O10 C22 1.419(7)
O8 N5 1.271(7)
C5 C4 1.391(7)
C5 C6 1.479(8)
C13 C12 1.377(8)
C13 C8 1.392(8)
C16 C15 1.386(7)
C36 C37 1.382(8)
C36 C40 1.387(8)
C36 C35 1.461(8)
C39 C38 1.372(8)
C39 C41 1.381(8)
C6 C7 1.401(7)
C34 C35 1.314(8)
C34 C33 1.447(8)
C31 C32 1.393(8)
C31 C30 1.473(8)
O4 N4 1.223(7)
C30 C29 1.315(8)
C21 C20 1.363(8)
C28 C27 1.374(7)
C28 C26 1.381(8)
C28 C29 1.457(8)
O7 N5 1.206(7)
C3 C4 1.363(8)
C3 C2 1.373(8)
C27 C23 1.364(8)
C41 C40 1.361(8)
C8 C9 1.394(9)
C33 C32 1.373(7)
C1 C2 1.375(8)
C37 C38 1.368(9)
C18 C19 1.375(8)
C24 C25 1.374(8)
C24 C23 1.382(8)
C12 C11 1.384(8)
C20 C19 1.356(8)
C26 C25 1.368(8)
C11 C10 1.377(9)
C9 C10 1.352(10)
